data_2001430
loop_
_publ_author_name
'Zhang, S. W.'
'Huang, G. Q.'
'Wei, Y. G.'
'Shao, M. C.'
'Tang, Y. Q.'

_publ_section_title
;
 Structure of Na~3~[VMo~12~O~40~].19H~2~O
;
_journal_issue 8
_journal_name_full 'Acta Crystallographica Section C'
_journal_page_first 1446
_journal_page_last 1448
_journal_paper_doi 10.1107/S0108270193003257
_journal_volume 49
_journal_year 1993
_chemical_formula_sum 'H38 Mo12 Na3 O59 V'
_chemical_formula_weight 2253.5
_symmetry_cell_setting cubic
_symmetry_space_group_name_Hall '-F 4 2 3'
_symmetry_space_group_name_H-M 'F m -3 m'
_atom_type_scat_source 'SHELXTL-Plus (Sheldrick, 1990)'
_cell_angle_alpha 90
_cell_angle_beta 90
_cell_angle_gamma 90
_cell_formula_units_Z 8
_cell_length_a 22.334(2)
_cell_length_b 22.334(2)
_cell_length_c 22.334(2)
_cell_measurement_reflns_used 25
_cell_measurement_temperature 299
_cell_measurement_theta_max 12.5
_cell_measurement_theta_min 7.5
_cell_volume 11140.4(17)
_diffrn_measurement_device 'Siemens R3m/V'
_diffrn_measurement_method \w/2\q
_diffrn_radiation_type MoK\a
_diffrn_radiation_wavelength 0.71073
_diffrn_reflns_av_R_equivalents 0.0424
_diffrn_reflns_limit_h_max 24
_diffrn_reflns_limit_h_min 0
_diffrn_reflns_limit_k_max 24
_diffrn_reflns_limit_k_min 0
_diffrn_reflns_limit_l_max 24
_diffrn_reflns_limit_l_min 0
_diffrn_reflns_number 2455
_diffrn_reflns_theta_max 23
_diffrn_standards_decay_% <1
_diffrn_standards_interval_count 100
_diffrn_standards_number 2
_exptl_absorpt_coefficient_mu 2.841
_exptl_absorpt_correction_type none
_exptl_crystal_colour 'dark green'
_exptl_crystal_density_diffrn 2.687
_exptl_crystal_description cubic
_exptl_crystal_F_000 8368
_exptl_crystal_size_max 0.5
_exptl_crystal_size_mid 0.5
_exptl_crystal_size_min 0.4
_refine_diff_density_max 2.071
_refine_diff_density_min -2.99
_refine_ls_goodness_of_fit_obs 26.65
_refine_ls_hydrogen_treatment noref
_refine_ls_number_parameters 51
_refine_ls_number_reflns 405
_refine_ls_R_factor_obs 0.0547
_refine_ls_shift/esd_max 2.071
_refine_ls_structure_factor_coef Fsqd
_refine_ls_weighting_scheme unit
_refine_ls_wR_factor_obs 0.0556
_reflns_number_observed 405
_reflns_number_total 449
_reflns_observed_criterion F>5.0\s(F)
_cod_data_source_file ha1022.cif
_cod_data_source_block ha1022_structure_1_of_1
_cod_original_cell_volume 11140(2)
_cod_original_formula_sum 'H38 Mo12 Na3 O59 V1'
_cod_database_code 2001430

loop_
_atom_site_label
_atom_site_fract_x
_atom_site_fract_y
_atom_site_fract_z
_atom_site_U_iso_or_equiv
Mo .13920(10) .24440(10) .13920(10) .0230(10)
V(1) .2500 .2500 .2500 .048(2)
Na .0 .3570(5) .0 .013(2)
O(1) .2079(4) .2079(4) .2079(4) .007(2)
O(2) .1997(3) .8003(3) .6174(4) .013(2)
O(3) .1825(3) .1825(3) .0975(4) .016(2)
O(4) .0874(3) .2584(5) .0874(3) .023(3)
O(W1) .5000 .1484(7) .1484(7) .064(6)
O(W2) .1266(7) .1266(7) .0 .071(6)
O(W3) .5000 .0 .0 .041(10)
O(W4) .0 .2109(12) .0 .042(8)
O(W5) .2500 .0 .2500 .096(11)
O(W6) .0 .0 .0 .118(14)

loop_
_geom_angle_atom_site_label_1
_geom_angle_atom_site_label_2
_geom_angle_atom_site_label_3
_geom_angle_site_symmetry_1
_geom_angle_site_symmetry_2
_geom_angle_site_symmetry_3
_geom_angle
O(1) Mo O(3) . . . 74.7(3)
O(1) Mo O(4) . . . 170.2(5)
O(1) Mo O(2) . . . 86.0(3)
O(1) V O(1) . . 9_555 109.5(3)
O(2) Mo O(2) . . 48_555 86.3(4)
O(2) Mo O(3) . . . 89.4
O(2) Mo O(3) . . 48_555 160.4(3)
O(2) Mo O(4) . . . 101.1(3)
O(3) Mo Mo(3) . . 48_555 88.3(5)
O(3) Mo Mo(4) . . . 98.5(3)

loop_
_geom_bond_atom_site_label_1
_geom_bond_atom_site_label_2
_geom_bond_site_symmetry_1
_geom_bond_site_symmetry_2
_geom_bond_distance
Mo O(1) . . 2.318(8)
Mo O(3) . . 1.928(5)
Mo O(4) . . 1.665(9)
Mo O(2) . . 1.902(9)
V(1) O(1) . . 1.628(15)
O(1) O(1) . 9_555 2.66(2)
O(1) O(2) . 1_555 2.894(7)
O(1) O(3) . 1_555 2.593(15)
O(2) O(2) . 8_566 2.602(12)
O(2) O(3) . 1_555 2.694(10)
O(2) O(4) . 1_555 2.759(12)
O(3) O(3) . 48_555 2.686(15)
O(3) O(4) . 1_555 2.727(9)
O(W2) O(3) . 1_555 2.804(16)
O(W4) O(4) . 1_555 2.959(16)
V(1) Mo . . 3.5010(10)
Mo Mo . 38_555 3.324(2)
Mo Mo . 8_555 3.674(2)

loop_
_cod_changelog_entry_id
_cod_changelog_entry_author
_cod_changelog_entry_date
_cod_changelog_entry_text
1 'Vaitkus, Antanas' 2023-03-28T15:47:00+03:00
;
 Changed the '_refine_ls_structure_factor_coef' data item value from
 'F~2~' to 'Fsqd' after consulting the original publication.
;
